data_4061272
loop_
_publ_author_name
'Ionkin, Alex S.'
'Marshall, William J.'

_publ_section_title
;
 Rare Organometallic Complex of Divalent, Four-Coordinate Iridium:
 Synthesis, Structural Characterization, and First Insights into Reactivity
;
_journal_coden_ASTM ORGND7
_journal_issue 25
_journal_name_full Organometallics
_journal_page_first 6031
_journal_page_last 6041
_journal_paper_doi 10.1021/om049444k
_journal_volume 23
_journal_year 2004
_chemical_formula_sum 'C25 H41 F12 Ir O3 P2'
_chemical_formula_weight 871.72
_space_group_IT_number 14
_symmetry_cell_setting monoclinic
_symmetry_space_group_name_Hall '-P 2ybc'
_symmetry_space_group_name_H-M 'P 1 21/c 1'
_cell_angle_alpha 90.00
_cell_angle_beta 91.7441(19)
_cell_angle_gamma 90.00
_cell_formula_units_Z 4
_cell_length_a 8.9000(8)
_cell_length_b 12.8523(12)
_cell_length_c 27.710(3)
_cell_measurement_temperature 293(2)
_cell_volume 3168.2(5)
_diffrn_ambient_temperature 293(2)
_exptl_crystal_density_diffrn 1.828
_cod_depositor_comments
;
The following automatic conversions were performed:
'_symmetry_cell_setting' value 'Monoclinic' changed to 'monoclinic'
according to '/home/saulius/struct/CIF-dictionaries/cif_core.dic'
dictionary named 'cif_core.dic' version 2.4.1 from 2010-06-29.

Automatic conversion script
Id: cif_fix_enum 1527 2010-12-29 10:47:43Z saulius 
;
_cod_original_sg_symbol_H-M 'P 21/c'
_cod_database_code 4061272

loop_
_symmetry_equiv_pos_as_xyz
'x, y, z'
'-x, y+1/2, -z+1/2'
'-x, -y, -z'
'x, -y-1/2, z-1/2'

loop_
_atom_site_label
_atom_site_type_symbol
_atom_site_fract_x
_atom_site_fract_y
_atom_site_fract_z
_atom_site_U_iso_or_equiv
_atom_site_adp_type
_atom_site_occupancy
_atom_site_symmetry_multiplicity
_atom_site_calc_flag
_atom_site_refinement_flags
_atom_site_disorder_assembly
_atom_site_disorder_group
Ir1 Ir 0.225913(13) 0.172190(9) 0.404126(4) 0.01735(4) Uani 1 1 d . . .
P1 P 0.31932(9) 0.28255(6) 0.46262(3) 0.01851(16) Uani 1 1 d . . .
P2 P 0.14520(9) 0.06020(6) 0.33935(3) 0.01816(15) Uani 1 1 d . . .
F1 F 0.4871(3) 0.43232(19) 0.34743(8) 0.0438(6) Uani 1 1 d . . .
F2 F 0.2990(3) 0.48048(18) 0.30325(7) 0.0457(6) Uani 1 1 d . . .
F3 F 0.3635(3) 0.56874(17) 0.36632(8) 0.0469(6) Uani 1 1 d . . .
F4 F 0.0262(3) 0.43748(18) 0.33039(8) 0.0409(5) Uani 1 1 d . . .
F5 F 0.0749(3) 0.54582(17) 0.38825(9) 0.0471(6) Uani 1 1 d . . .
F6 F -0.0063(2) 0.39218(19) 0.40367(8) 0.0396(5) Uani 1 1 d . . .
F7 F 0.1018(3) 0.18816(18) 0.18820(8) 0.0406(5) Uani 1 1 d . . .
F8 F 0.2938(3) 0.08900(17) 0.18148(7) 0.0398(5) Uani 1 1 d . . .
F9 F 0.3196(3) 0.25557(19) 0.17862(8) 0.0468(6) Uani 1 1 d . . .
F10 F 0.5220(3) 0.1278(2) 0.24320(9) 0.0556(7) Uani 1 1 d . . .
F11 F 0.4912(3) 0.2883(2) 0.26040(10) 0.0554(7) Uani 1 1 d . . .
F12 F 0.4695(2) 0.17132(18) 0.31516(7) 0.0356(5) Uani 1 1 d . . .
O1 O 0.2480(3) 0.30270(16) 0.36090(7) 0.0210(5) Uani 1 1 d . . .
O2 O 0.1948(3) 0.27233(19) 0.26941(9) 0.0270(5) Uani 1 1 d . . .
C1 C 0.2472(4) 0.4031(2) 0.37967(11) 0.0210(6) Uani 1 1 d . . .
C2 C 0.3036(4) 0.4112(2) 0.43304(11) 0.0228(6) Uani 1 1 d . . .
H2B H 0.2347 0.4544 0.4507 0.027 Uiso 1 1 calc R . .
H2C H 0.4012 0.4449 0.4343 0.027 Uiso 1 1 calc R . .
C3 C 0.3498(4) 0.4716(3) 0.34859(12) 0.0316(8) Uani 1 1 d . . .
C4 C 0.0840(4) 0.4453(3) 0.37509(12) 0.0304(8) Uani 1 1 d . . .
C5 C 0.5267(4) 0.2606(3) 0.47414(12) 0.0264(7) Uani 1 1 d . . .
C6 C 0.6060(4) 0.2816(3) 0.42677(13) 0.0353(8) Uani 1 1 d . . .
H6A H 0.7062 0.2540 0.4289 0.053 Uiso 1 1 calc R . .
H6B H 0.6102 0.3552 0.4212 0.053 Uiso 1 1 calc R . .
H6C H 0.5513 0.2487 0.4006 0.053 Uiso 1 1 calc R . .
C7 C 0.5974(4) 0.3304(3) 0.51348(13) 0.0369(9) Uani 1 1 d . . .
H7A H 0.7048 0.3235 0.5135 0.055 Uiso 1 1 calc R . .
H7B H 0.5616 0.3098 0.5444 0.055 Uiso 1 1 calc R . .
H7C H 0.5701 0.4015 0.5072 0.055 Uiso 1 1 calc R . .
C8 C 0.5535(5) 0.1457(3) 0.48732(16) 0.0403(9) Uani 1 1 d . . .
H8A H 0.6594 0.1333 0.4915 0.060 Uiso 1 1 calc R . .
H8B H 0.5135 0.1022 0.4619 0.060 Uiso 1 1 calc R . .
H8C H 0.5042 0.1299 0.5168 0.060 Uiso 1 1 calc R . .
C9 C 0.2195(4) 0.2996(3) 0.52130(11) 0.0267(7) Uani 1 1 d . . .
C10 C 0.0500(4) 0.2933(4) 0.50974(13) 0.0375(9) Uani 1 1 d . . .
H10A H -0.0041 0.3015 0.5390 0.056 Uiso 1 1 calc R . .
H10B H 0.0264 0.2270 0.4956 0.056 Uiso 1 1 calc R . .
H10C H 0.0217 0.3477 0.4875 0.056 Uiso 1 1 calc R . .
C11 C 0.2533(5) 0.4048(3) 0.54619(13) 0.0368(9) Uani 1 1 d . . .
H11A H 0.2017 0.4082 0.5761 0.055 Uiso 1 1 calc R . .
H11B H 0.2197 0.4605 0.5255 0.055 Uiso 1 1 calc R . .
H11C H 0.3596 0.4111 0.5525 0.055 Uiso 1 1 calc R . .
C12 C 0.2612(5) 0.2122(3) 0.55685(12) 0.0376(9) Uani 1 1 d . . .
H12A H 0.1982 0.2163 0.5843 0.056 Uiso 1 1 calc R . .
H12B H 0.3645 0.2194 0.5673 0.056 Uiso 1 1 calc R . .
H12C H 0.2470 0.1461 0.5412 0.056 Uiso 1 1 calc R . .
C14 C 0.2698(4) 0.1823(2) 0.25615(11) 0.0214(6) Uani 1 1 d . . .
C15 C 0.2474(4) 0.1783(3) 0.20049(12) 0.0308(8) Uani 1 1 d . . .
C16 C 0.4394(4) 0.1926(3) 0.26837(13) 0.0331(8) Uani 1 1 d . . .
C17 C 0.2114(4) -0.0808(3) 0.34562(12) 0.0259(7) Uani 1 1 d . . .
C18 C 0.1267(5) -0.1399(3) 0.38482(14) 0.0377(9) Uani 1 1 d . . .
H18A H 0.1742 -0.2059 0.3907 0.056 Uiso 1 1 calc R . .
H18B H 0.0243 -0.1507 0.3741 0.056 Uiso 1 1 calc R . .
H18C H 0.1290 -0.0998 0.4141 0.056 Uiso 1 1 calc R . .
C19 C 0.1947(5) -0.1460(3) 0.29903(14) 0.0339(8) Uani 1 1 d . . .
H19A H 0.2133 -0.2179 0.3064 0.051 Uiso 1 1 calc R . .
H19B H 0.2658 -0.1222 0.2761 0.051 Uiso 1 1 calc R . .
H19C H 0.0946 -0.1383 0.2856 0.051 Uiso 1 1 calc R . .
C20 C 0.3799(4) -0.0764(3) 0.36036(14) 0.0352(8) Uani 1 1 d . . .
H20A H 0.4188 -0.1459 0.3632 0.053 Uiso 1 1 calc R . .
H20B H 0.3921 -0.0415 0.3908 0.053 Uiso 1 1 calc R . .
H20C H 0.4335 -0.0392 0.3363 0.053 Uiso 1 1 calc R . .
C21 C -0.0662(4) 0.0673(3) 0.33337(12) 0.0251(7) Uani 1 1 d . . .
C22 C -0.1377(4) -0.0143(3) 0.29947(14) 0.0399(9) Uani 1 1 d . . .
H22A H -0.2440 -0.0023 0.2964 0.060 Uiso 1 1 calc R . .
H22B H -0.1196 -0.0825 0.3125 0.060 Uiso 1 1 calc R . .
H22C H -0.0942 -0.0091 0.2683 0.060 Uiso 1 1 calc R . .
C23 C -0.1341(4) 0.0567(3) 0.38339(13) 0.0330(8) Uani 1 1 d . . .
H23A H -0.2413 0.0645 0.3805 0.050 Uiso 1 1 calc R . .
H23B H -0.0932 0.1096 0.4044 0.050 Uiso 1 1 calc R . .
H23C H -0.1102 -0.0106 0.3965 0.050 Uiso 1 1 calc R . .
C24 C -0.1044(4) 0.1765(3) 0.31418(15) 0.0340(8) Uani 1 1 d . . .
H24A H -0.2114 0.1859 0.3132 0.051 Uiso 1 1 calc R . .
H24B H -0.0669 0.1842 0.2823 0.051 Uiso 1 1 calc R . .
H24C H -0.0586 0.2278 0.3351 0.051 Uiso 1 1 calc R . .
C13 C 0.2076(4) 0.0801(3) 0.27618(11) 0.0245(7) Uiso 1 1 d . . .
H13A H 0.2839 0.0277 0.2709 0.029 Uiso 1 1 calc R . .
H13B H 0.1222 0.0618 0.2553 0.029 Uiso 1 1 calc R . .
H2 H 0.208(6) 0.281(4) 0.2958(19) 0.063(18) Uiso 1 1 d . . .
O3 O 0.1716(3) 0.0147(2) 0.47949(9) 0.0420(7) Uani 1 1 d . . .
C3' C 0.1966(4) 0.0721(3) 0.44796(12) 0.0276(7) Uiso 1 1 d . . .

loop_
_atom_site_aniso_label
_atom_site_aniso_U_11
_atom_site_aniso_U_22
_atom_site_aniso_U_33
_atom_site_aniso_U_23
_atom_site_aniso_U_13
_atom_site_aniso_U_12
Ir1 0.01979(6) 0.01730(6) 0.01489(6) 0.00037(4) -0.00068(4) -0.00087(5)
P1 0.0197(4) 0.0207(4) 0.0151(4) -0.0008(3) -0.0007(3) -0.0005(3)
P2 0.0198(4) 0.0178(4) 0.0169(4) -0.0004(3) 0.0006(3) -0.0010(3)
F1 0.0381(13) 0.0512(15) 0.0428(13) 0.0082(11) 0.0132(10) -0.0110(11)
F2 0.0700(17) 0.0460(14) 0.0207(10) 0.0108(9) -0.0039(10) -0.0223(12)
F3 0.0759(18) 0.0244(11) 0.0407(13) -0.0006(9) 0.0046(12) -0.0196(11)
F4 0.0432(13) 0.0488(14) 0.0300(11) 0.0016(10) -0.0121(9) 0.0100(11)
F5 0.0560(15) 0.0309(12) 0.0540(15) -0.0092(10) -0.0049(12) 0.0196(11)
F6 0.0275(11) 0.0529(14) 0.0386(12) 0.0050(10) 0.0038(9) 0.0061(10)
F7 0.0462(14) 0.0476(14) 0.0271(11) -0.0055(9) -0.0117(9) 0.0130(11)
F8 0.0601(15) 0.0397(13) 0.0197(10) -0.0078(9) 0.0044(9) 0.0146(11)
F9 0.0738(17) 0.0450(14) 0.0223(11) 0.0080(9) 0.0128(11) -0.0043(12)
F10 0.0330(13) 0.091(2) 0.0427(14) -0.0227(14) 0.0045(10) 0.0196(13)
F11 0.0450(15) 0.0579(17) 0.0635(17) 0.0104(13) 0.0066(12) -0.0202(13)
F12 0.0244(10) 0.0550(14) 0.0271(11) -0.0033(9) -0.0036(8) 0.0024(10)
O1 0.0288(12) 0.0178(11) 0.0163(10) -0.0009(8) 0.0015(9) -0.0017(9)
O2 0.0409(15) 0.0238(12) 0.0161(12) -0.0016(9) -0.0005(10) 0.0062(10)
C1 0.0292(17) 0.0175(15) 0.0162(15) -0.0010(11) 0.0013(12) -0.0029(13)
C2 0.0268(17) 0.0204(16) 0.0212(15) -0.0032(12) 0.0021(12) -0.0025(13)
C3 0.045(2) 0.0259(18) 0.0242(17) 0.0005(14) 0.0014(15) -0.0119(16)
C4 0.039(2) 0.0298(18) 0.0223(17) -0.0017(14) -0.0024(14) 0.0084(16)
C5 0.0226(17) 0.0301(18) 0.0263(17) -0.0051(13) -0.0057(13) 0.0030(14)
C6 0.0219(18) 0.047(2) 0.037(2) -0.0076(17) 0.0030(15) 0.0030(16)
C7 0.0269(19) 0.052(2) 0.0310(19) -0.0109(17) -0.0102(15) -0.0021(17)
C8 0.034(2) 0.038(2) 0.049(2) 0.0024(18) -0.0095(17) 0.0121(17)
C9 0.0291(18) 0.0366(19) 0.0147(15) -0.0019(13) 0.0037(12) -0.0034(15)
C10 0.0282(19) 0.057(3) 0.0281(19) -0.0008(17) 0.0077(15) -0.0063(18)
C11 0.042(2) 0.044(2) 0.0252(18) -0.0101(16) 0.0107(15) -0.0064(18)
C12 0.048(2) 0.049(2) 0.0154(16) 0.0048(15) 0.0032(15) -0.0042(19)
C14 0.0258(16) 0.0235(16) 0.0150(14) 0.0007(12) 0.0015(11) 0.0024(13)
C15 0.044(2) 0.0310(18) 0.0178(16) 0.0006(14) 0.0030(14) 0.0062(16)
C16 0.0286(19) 0.044(2) 0.0274(18) -0.0014(15) 0.0084(14) 0.0003(16)
C17 0.0317(18) 0.0186(16) 0.0277(17) -0.0009(12) 0.0046(14) 0.0003(14)
C18 0.053(3) 0.0231(17) 0.037(2) 0.0041(15) 0.0079(18) -0.0016(17)
C19 0.043(2) 0.0217(17) 0.037(2) -0.0070(14) 0.0090(16) 0.0009(15)
C20 0.034(2) 0.0285(19) 0.043(2) 0.0026(16) -0.0047(16) 0.0088(16)
C21 0.0207(16) 0.0274(17) 0.0272(17) -0.0026(13) -0.0008(13) -0.0030(13)
C22 0.0278(19) 0.051(2) 0.041(2) -0.0144(18) -0.0025(16) -0.0084(18)
C23 0.0241(18) 0.039(2) 0.036(2) -0.0052(16) 0.0079(15) -0.0035(16)
C24 0.0214(17) 0.034(2) 0.046(2) 0.0041(17) -0.0060(15) 0.0053(15)
O3 0.067(2) 0.0306(14) 0.0284(14) 0.0104(11) -0.0007(13) -0.0049(14)

loop_
_geom_bond_atom_site_label_1
_geom_bond_atom_site_label_2
_geom_bond_distance
_geom_bond_site_symmetry_2
_geom_bond_publ_flag
Ir1 C3' 1.794(3) . ?
Ir1 O1 2.074(2) . ?
Ir1 P1 2.2909(8) . ?
Ir1 P2 2.3940(8) . ?
P1 C2 1.849(3) . ?
P1 C5 1.885(3) . ?
P1 C9 1.889(3) . ?
P2 C13 1.870(3) . ?
P2 C21 1.886(3) . ?
P2 C17 1.912(3) . ?
F1 C3 1.324(5) . ?
F2 C3 1.327(4) . ?
F3 C3 1.346(4) . ?
F4 C4 1.330(4) . ?
F5 C4 1.346(4) . ?
F6 C4 1.333(4) . ?
F7 C15 1.336(4) . ?
F8 C15 1.333(4) . ?
F9 C15 1.338(4) . ?
F10 C16 1.324(4) . ?
F11 C16 1.334(5) . ?
F12 C16 1.344(4) . ?
O1 C1 1.392(4) . ?
O2 C14 1.391(4) . ?
O2 H2 0.75(5) . ?
C1 C3 1.548(5) . ?
C1 C2 1.551(4) . ?
C1 C4 1.552(5) . ?
C2 H2B 0.9700 . ?
C2 H2C 0.9700 . ?
C5 C7 1.532(5) . ?
C5 C8 1.538(5) . ?
C5 C6 1.533(5) . ?
C6 H6A 0.9600 . ?
C6 H6B 0.9600 . ?
C6 H6C 0.9600 . ?
C7 H7A 0.9600 . ?
C7 H7B 0.9600 . ?
C7 H7C 0.9600 . ?
C8 H8A 0.9600 . ?
C8 H8B 0.9600 . ?
C8 H8C 0.9600 . ?
C9 C10 1.535(5) . ?
C9 C11 1.543(5) . ?
C9 C12 1.532(5) . ?
C10 H10A 0.9600 . ?
C10 H10B 0.9600 . ?
C10 H10C 0.9600 . ?
C11 H11A 0.9600 . ?
C11 H11B 0.9600 . ?
C11 H11C 0.9600 . ?
C12 H12A 0.9600 . ?
C12 H12B 0.9600 . ?
C12 H12C 0.9600 . ?
C14 C16 1.542(5) . ?
C14 C13 1.536(4) . ?
C14 C15 1.550(4) . ?
C17 C20 1.543(5) . ?
C17 C19 1.542(5) . ?
C17 C18 1.540(5) . ?
C18 H18A 0.9600 . ?
C18 H18B 0.9600 . ?
C18 H18C 0.9600 . ?
C19 H19A 0.9600 . ?
C19 H19B 0.9600 . ?
C19 H19C 0.9600 . ?
C20 H20A 0.9600 . ?
C20 H20B 0.9600 . ?
C20 H20C 0.9600 . ?
C21 C23 1.535(5) . ?
C21 C22 1.533(5) . ?
C21 C24 1.535(5) . ?
C22 H22A 0.9600 . ?
C22 H22B 0.9600 . ?
C22 H22C 0.9600 . ?
C23 H23A 0.9600 . ?
C23 H23B 0.9600 . ?
C23 H23C 0.9600 . ?
C24 H24A 0.9600 . ?
C24 H24B 0.9600 . ?
C24 H24C 0.9600 . ?
C13 H13A 0.9700 . ?
C13 H13B 0.9700 . ?
O3 C3' 1.170(4) . ?
